data_7154758
loop_
_publ_author_name
'Yang, Hongzhi'
'Liu, Xue'
'Li, Qingong'
'Li, Longbo'
'Zhang, Jing-Ren'
'Tang, Yefeng'

_publ_section_title
;
 Total synthesis and preliminary SAR study of (+-)-merochlorins A and B.
;
_journal_issue 1
_journal_name_full 'Organic &amp; biomolecular chemistry'
_journal_page_first 198
_journal_page_last 205
_journal_paper_doi 10.1039/c5ob01946j
_journal_volume 14
_journal_year 2015
_chemical_formula_moiety 'C21 H27 Cl O2'
_chemical_formula_sum 'C21 H27 Cl O2'
_chemical_formula_weight 346.88
_chemical_name_common '[3+2] product'
_chemical_name_systematic 'compound 8'
_space_group_IT_number 2
_symmetry_cell_setting triclinic
_symmetry_space_group_name_Hall '-P 1'
_symmetry_space_group_name_H-M 'P -1'
_atom_sites_solution_hydrogens geom
_atom_sites_solution_primary direct
_atom_sites_solution_secondary difmap
_audit_creation_method SHELXL-97
_audit_update_record
;
2015-07-15 deposited with the CCDC.
2015-10-13 downloaded from the CCDC.
;
_cell_angle_alpha 75.398(15)
_cell_angle_beta 77.071(16)
_cell_angle_gamma 72.538(15)
_cell_formula_units_Z 2
_cell_length_a 9.418(2)
_cell_length_b 10.301(3)
_cell_length_c 10.919(3)
_cell_measurement_reflns_used 3396
_cell_measurement_temperature 173(2)
_cell_measurement_theta_max 27.48
_cell_measurement_theta_min 2.11
_cell_volume 965.2(4)
_computing_cell_refinement 'CrystalClear (Rigaku Inc., 2007)'
_computing_data_collection 'CrystalClear (Rigaku Inc., 2007)'
_computing_data_reduction 'CrystalClear (Rigaku Inc., 2007)'
_computing_molecular_graphics 'Olex2 ver 1.1'
_computing_publication_material 'SHELX97 (Sheldrick, 2008)'
_computing_structure_refinement 'Olex2 ver 1.1'
_computing_structure_solution 'SHELXS-97 (Sheldrick, 2008)'
_diffrn_ambient_temperature 173(2)
_diffrn_measured_fraction_theta_full 0.995
_diffrn_measured_fraction_theta_max 0.995
_diffrn_measurement_device_type 'Saturn724+ CCD'
_diffrn_measurement_method '\w scans at fixed \c = 45\%'
_diffrn_radiation_monochromator graphite
_diffrn_radiation_source 'sealed tube'
_diffrn_radiation_type MoK\a
_diffrn_radiation_wavelength 0.71073
_diffrn_reflns_av_R_equivalents 0.0600
_diffrn_reflns_av_sigmaI/netI 0.0554
_diffrn_reflns_limit_h_max 11
_diffrn_reflns_limit_h_min -12
_diffrn_reflns_limit_k_max 13
_diffrn_reflns_limit_k_min -13
_diffrn_reflns_limit_l_max 14
_diffrn_reflns_limit_l_min -14
_diffrn_reflns_number 12563
_diffrn_reflns_theta_full 27.48
_diffrn_reflns_theta_max 27.48
_diffrn_reflns_theta_min 2.11
_exptl_absorpt_coefficient_mu 0.208
_exptl_absorpt_correction_T_max 1.0000
_exptl_absorpt_correction_T_min 0.6340
_exptl_absorpt_correction_type multi-scan
_exptl_absorpt_process_details 'CrystalClear (Rigaku Inc., 2007)'
_exptl_crystal_colour colorless
_exptl_crystal_density_diffrn 1.194
_exptl_crystal_density_method 'not measured'
_exptl_crystal_description plate
_exptl_crystal_F_000 372
_exptl_crystal_recrystallization_method 'Re-crystallisation from solvent: pet/EtOAc'
_exptl_crystal_size_max 0.23
_exptl_crystal_size_mid 0.22
_exptl_crystal_size_min 0.07
_refine_diff_density_max 0.290
_refine_diff_density_min -0.256
_refine_diff_density_rms 0.050
_refine_ls_extinction_method none
_refine_ls_goodness_of_fit_ref 1.143
_refine_ls_hydrogen_treatment constr
_refine_ls_matrix_type full
_refine_ls_number_parameters 222
_refine_ls_number_reflns 4412
_refine_ls_number_restraints 0
_refine_ls_restrained_S_all 1.143
_refine_ls_R_factor_all 0.0762
_refine_ls_R_factor_gt 0.0654
_refine_ls_shift/su_max 0.001
_refine_ls_shift/su_mean 0.000
_refine_ls_structure_factor_coef Fsqd
_refine_ls_weighting_details 'calc w=1/[\s^2^(Fo^2^)+(0.0514P)^2^+0.4389P] where P=(Fo^2^+2Fc^2^)/3'
_refine_ls_weighting_scheme calc
_refine_ls_wR_factor_gt 0.1469
_refine_ls_wR_factor_ref 0.1530
_reflns_number_gt 3880
_reflns_number_total 4412
_reflns_threshold_expression >2sigma(I)
_cod_data_source_file c5ob01946j2.cif
_cod_data_source_block mx2752
_cod_depositor_comments 'Adding full bibliography for 7154757--7154758.cif.'
_cod_original_cell_volume 965.1(5)
_cod_original_sg_symbol_H-M P-1
_cod_database_code 7154758

loop_
_symmetry_equiv_pos_as_xyz
'x, y, z'
'-x, -y, -z'

loop_
_atom_site_label
_atom_site_type_symbol
_atom_site_fract_x
_atom_site_fract_y
_atom_site_fract_z
_atom_site_U_iso_or_equiv
_atom_site_adp_type
_atom_site_occupancy
_atom_site_symmetry_multiplicity
_atom_site_calc_flag
_atom_site_refinement_flags
Cl1 Cl 0.27040(6) 0.30348(6) 0.88915(6) 0.04045(18) Uani 1 1 d .
O1 O 0.57924(15) 0.33933(16) 0.89396(14) 0.0325(3) Uani 1 1 d .
O2 O 0.23308(17) 0.07341(18) 1.11327(17) 0.0430(4) Uani 1 1 d .
C1 C 0.7458(2) 0.3101(2) 0.8922(2) 0.0299(5) Uani 1 1 d .
C2 C 0.7800(2) 0.1921(2) 1.01075(19) 0.0284(4) Uani 1 1 d .
H2 H 0.8290 0.1013 0.9831 0.034 Uiso 1 1 calc R
C3 C 0.6215(2) 0.1908(2) 1.0899(2) 0.0284(4) Uani 1 1 d .
C4 C 0.5217(2) 0.2512(2) 0.99098(19) 0.0281(4) Uani 1 1 d .
C5 C 0.3900(2) 0.2209(2) 1.0002(2) 0.0305(5) Uani 1 1 d .
C6 C 0.3529(2) 0.1044(2) 1.0985(2) 0.0327(5) Uani 1 1 d .
C7 C 0.4719(2) 0.0199(2) 1.1753(2) 0.0332(5) Uani 1 1 d .
H7 H 0.4579 -0.0640 1.2311 0.040 Uiso 1 1 calc R
C8 C 0.5983(2) 0.0563(2) 1.1696(2) 0.0321(5) Uani 1 1 d .
H8 H 0.6741 -0.0043 1.2170 0.039 Uiso 1 1 calc R
C9 C 0.5974(2) 0.2953(3) 1.1800(2) 0.0333(5) Uani 1 1 d .
H9A H 0.5486 0.3909 1.1388 0.040 Uiso 1 1 calc R
H9B H 0.5336 0.2687 1.2624 0.040 Uiso 1 1 calc R
C10 C 0.7540(2) 0.2863(2) 1.2009(2) 0.0317(5) Uani 1 1 d .
C11 C 0.8697(2) 0.2130(3) 1.1028(2) 0.0335(5) Uani 1 1 d .
H11A H 0.9287 0.1224 1.1452 0.040 Uiso 1 1 calc R
H11B H 0.9400 0.2702 1.0556 0.040 Uiso 1 1 calc R
C12 C 0.7830(3) 0.3357(3) 1.2917(2) 0.0367(5) Uani 1 1 d .
C13 C 0.9410(3) 0.3273(3) 1.3059(3) 0.0519(7) Uani 1 1 d .
H13A H 0.9600 0.2755 1.3917 0.078 Uiso 1 1 calc R
H13B H 0.9527 0.4213 1.2941 0.078 Uiso 1 1 calc R
H13C H 1.0131 0.2798 1.2413 0.078 Uiso 1 1 calc R
C14 C 0.6596(3) 0.4058(3) 1.3862(2) 0.0502(7) Uani 1 1 d .
H14A H 0.5615 0.4194 1.3615 0.075 Uiso 1 1 calc R
H14B H 0.6741 0.4961 1.3863 0.075 Uiso 1 1 calc R
H14C H 0.6630 0.3475 1.4721 0.075 Uiso 1 1 calc R
C15 C 0.7749(3) 0.4469(2) 0.8925(2) 0.0376(5) Uani 1 1 d .
H15A H 0.7389 0.5165 0.8189 0.056 Uiso 1 1 calc R
H15B H 0.8833 0.4345 0.8868 0.056 Uiso 1 1 calc R
H15C H 0.7213 0.4783 0.9720 0.056 Uiso 1 1 calc R
C16 C 0.8185(2) 0.2593(2) 0.7672(2) 0.0329(5) Uani 1 1 d .
H16A H 0.7837 0.3330 0.6943 0.039 Uiso 1 1 calc R
H16B H 0.7849 0.1771 0.7669 0.039 Uiso 1 1 calc R
C17 C 0.9916(2) 0.2205(3) 0.7482(2) 0.0368(5) Uani 1 1 d .
H17A H 1.0268 0.3063 0.7171 0.044 Uiso 1 1 calc R
H17B H 1.0254 0.1742 0.8317 0.044 Uiso 1 1 calc R
C18 C 1.0610(3) 0.1259(3) 0.6543(2) 0.0397(5) Uani 1 1 d .
H18 H 1.0169 0.0514 0.6644 0.048 Uiso 1 1 calc R
C19 C 1.1760(3) 0.1323(3) 0.5590(2) 0.0484(7) Uani 1 1 d .
C20 C 1.2339(4) 0.0221(4) 0.4789(3) 0.0735(10) Uani 1 1 d .
H20A H 1.3384 -0.0270 0.4894 0.110 Uiso 1 1 calc R
H20B H 1.2297 0.0655 0.3885 0.110 Uiso 1 1 calc R
H20C H 1.1712 -0.0440 0.5066 0.110 Uiso 1 1 calc R
C21 C 1.2576(4) 0.2437(4) 0.5244(3) 0.0793(11) Uani 1 1 d .
H21A H 1.1967 0.3225 0.5639 0.119 Uiso 1 1 calc R
H21B H 1.2750 0.2743 0.4310 0.119 Uiso 1 1 calc R
H21C H 1.3546 0.2074 0.5556 0.119 Uiso 1 1 calc R

loop_
_atom_site_aniso_label
_atom_site_aniso_U_11
_atom_site_aniso_U_22
_atom_site_aniso_U_33
_atom_site_aniso_U_23
_atom_site_aniso_U_13
_atom_site_aniso_U_12
Cl1 0.0298(3) 0.0445(3) 0.0493(3) -0.0099(3) -0.0163(2) -0.0050(2)
O1 0.0223(7) 0.0373(9) 0.0348(8) -0.0023(6) -0.0054(6) -0.0066(7)
O2 0.0258(8) 0.0510(10) 0.0541(11) -0.0141(8) -0.0006(7) -0.0139(8)
C1 0.0205(10) 0.0370(12) 0.0323(11) -0.0086(9) -0.0030(8) -0.0071(9)
C2 0.0197(9) 0.0341(11) 0.0304(10) -0.0097(9) -0.0027(8) -0.0039(9)
C3 0.0208(9) 0.0360(11) 0.0290(10) -0.0103(8) -0.0018(8) -0.0064(9)
C4 0.0247(10) 0.0307(11) 0.0293(10) -0.0102(8) -0.0029(8) -0.0054(9)
C5 0.0215(10) 0.0372(12) 0.0343(11) -0.0127(9) -0.0055(8) -0.0044(9)
C6 0.0253(10) 0.0383(12) 0.0356(11) -0.0170(9) 0.0025(8) -0.0072(9)
C7 0.0299(11) 0.0375(12) 0.0290(10) -0.0066(9) 0.0011(8) -0.0082(10)
C8 0.0276(11) 0.0388(12) 0.0262(10) -0.0063(9) -0.0030(8) -0.0041(9)
C9 0.0250(10) 0.0445(13) 0.0334(11) -0.0165(10) -0.0020(8) -0.0081(10)
C10 0.0260(10) 0.0390(12) 0.0296(10) -0.0071(9) -0.0038(8) -0.0079(9)
C11 0.0235(10) 0.0466(13) 0.0312(11) -0.0082(9) -0.0072(8) -0.0075(10)
C12 0.0376(12) 0.0448(13) 0.0309(11) -0.0067(10) -0.0083(9) -0.0138(11)
C13 0.0496(15) 0.0718(19) 0.0453(15) -0.0125(13) -0.0161(12) -0.0247(14)
C14 0.0547(16) 0.0628(18) 0.0403(14) -0.0234(13) -0.0024(12) -0.0189(14)
C15 0.0323(12) 0.0365(13) 0.0439(13) -0.0091(10) -0.0048(10) -0.0091(10)
C16 0.0293(11) 0.0410(12) 0.0279(10) -0.0056(9) -0.0044(8) -0.0096(10)
C17 0.0292(11) 0.0522(14) 0.0309(11) -0.0133(10) 0.0012(9) -0.0136(11)
C18 0.0356(12) 0.0501(15) 0.0296(11) -0.0089(10) -0.0041(9) -0.0054(11)
C19 0.0344(13) 0.0697(18) 0.0311(12) -0.0096(12) -0.0042(10) 0.0001(13)
C20 0.0573(19) 0.100(3) 0.0441(16) -0.0288(17) -0.0013(14) 0.0149(18)
C21 0.0554(19) 0.115(3) 0.063(2) -0.015(2) 0.0195(16) -0.037(2)

loop_
_atom_type_symbol
_atom_type_description
_atom_type_scat_dispersion_real
_atom_type_scat_dispersion_imag
_atom_type_scat_source
C C 0.0033 0.0016 'International Tables Vol C Tables 4.2.6.8 and 6.1.1.4'
H H 0.0000 0.0000 'International Tables Vol C Tables 4.2.6.8 and 6.1.1.4'
Cl Cl 0.1484 0.1585 'International Tables Vol C Tables 4.2.6.8 and 6.1.1.4'
O O 0.0106 0.0060 'International Tables Vol C Tables 4.2.6.8 and 6.1.1.4'

loop_
_geom_angle_atom_site_label_1
_geom_angle_atom_site_label_2
_geom_angle_atom_site_label_3
_geom_angle
C4 O1 C1 109.67(15)
O1 C1 C15 106.24(17)
O1 C1 C16 104.50(15)
C15 C1 C16 112.27(18)
O1 C1 C2 105.03(15)
C15 C1 C2 116.35(18)
C16 C1 C2 111.31(17)
C11 C2 C3 105.17(16)
C11 C2 C1 117.48(18)
C3 C2 C1 103.38(16)
C11 C2 H2 110.1
C3 C2 H2 110.1
C1 C2 H2 110.1
C4 C3 C8 113.01(17)
C4 C3 C2 102.67(17)
C8 C3 C2 117.93(18)
C4 C3 C9 110.53(17)
C8 C3 C9 109.04(18)
C2 C3 C9 103.09(16)
O1 C4 C5 125.2(2)
O1 C4 C3 111.34(17)
C5 C4 C3 123.4(2)
C4 C5 C6 119.7(2)
C4 C5 Cl1 121.92(18)
C6 C5 Cl1 118.07(15)
O2 C6 C5 122.7(2)
O2 C6 C7 121.1(2)
C5 C6 C7 116.16(18)
C8 C7 C6 122.9(2)
C8 C7 H7 118.6
C6 C7 H7 118.6
C7 C8 C3 120.7(2)
C7 C8 H8 119.7
C3 C8 H8 119.7
C10 C9 C3 105.25(16)
C10 C9 H9A 110.7
C3 C9 H9A 110.7
C10 C9 H9B 110.7
C3 C9 H9B 110.7
H9A C9 H9B 108.8
C12 C10 C9 124.6(2)
C12 C10 C11 126.3(2)
C9 C10 C11 109.09(17)
C10 C11 C2 106.11(17)
C10 C11 H11A 110.5
C2 C11 H11A 110.5
C10 C11 H11B 110.5
C2 C11 H11B 110.5
H11A C11 H11B 108.7
C10 C12 C13 122.4(2)
C10 C12 C14 122.3(2)
C13 C12 C14 115.3(2)
C12 C13 H13A 109.5
C12 C13 H13B 109.5
H13A C13 H13B 109.5
C12 C13 H13C 109.5
H13A C13 H13C 109.5
H13B C13 H13C 109.5
C12 C14 H14A 109.5
C12 C14 H14B 109.5
H14A C14 H14B 109.5
C12 C14 H14C 109.5
H14A C14 H14C 109.5
H14B C14 H14C 109.5
C1 C15 H15A 109.5
C1 C15 H15B 109.5
H15A C15 H15B 109.5
C1 C15 H15C 109.5
H15A C15 H15C 109.5
H15B C15 H15C 109.5
C1 C16 C17 112.69(17)
C1 C16 H16A 109.1
C17 C16 H16A 109.1
C1 C16 H16B 109.1
C17 C16 H16B 109.1
H16A C16 H16B 107.8
C18 C17 C16 111.98(18)
C18 C17 H17A 109.2
C16 C17 H17A 109.2
C18 C17 H17B 109.2
C16 C17 H17B 109.2
H17A C17 H17B 107.9
C19 C18 C17 128.7(3)
C19 C18 H18 115.6
C17 C18 H18 115.6
C18 C19 C21 124.1(3)
C18 C19 C20 120.4(3)
C21 C19 C20 115.5(3)
C19 C20 H20A 109.5
C19 C20 H20B 109.5
H20A C20 H20B 109.5
C19 C20 H20C 109.5
H20A C20 H20C 109.5
H20B C20 H20C 109.5
C19 C21 H21A 109.5
C19 C21 H21B 109.5
H21A C21 H21B 109.5
C19 C21 H21C 109.5
H21A C21 H21C 109.5
H21B C21 H21C 109.5

loop_
_geom_bond_atom_site_label_1
_geom_bond_atom_site_label_2
_geom_bond_distance
Cl1 C5 1.726(2)
O1 C4 1.339(2)
O1 C1 1.502(2)
O2 C6 1.229(3)
C1 C15 1.516(3)
C1 C16 1.527(3)
C1 C2 1.554(3)
C2 C11 1.539(3)
C2 C3 1.551(3)
C2 H2 1.0000
C3 C4 1.484(3)
C3 C8 1.488(3)
C3 C9 1.570(3)
C4 C5 1.344(3)
C5 C6 1.466(3)
C6 C7 1.478(3)
C7 C8 1.336(3)
C7 H7 0.9500
C8 H8 0.9500
C9 C10 1.515(3)
C9 H9A 0.9900
C9 H9B 0.9900
C10 C12 1.333(3)
C10 C11 1.516(3)
C11 H11A 0.9900
C11 H11B 0.9900
C12 C13 1.505(3)
C12 C14 1.507(3)
C13 H13A 0.9800
C13 H13B 0.9800
C13 H13C 0.9800
C14 H14A 0.9800
C14 H14B 0.9800
C14 H14C 0.9800
C15 H15A 0.9800
C15 H15B 0.9800
C15 H15C 0.9800
C16 C17 1.536(3)
C16 H16A 0.9900
C16 H16B 0.9900
C17 C18 1.500(3)
C17 H17A 0.9900
C17 H17B 0.9900
C18 C19 1.328(3)
C18 H18 0.9500
C19 C21 1.493(5)
C19 C20 1.506(4)
C20 H20A 0.9800
C20 H20B 0.9800
C20 H20C 0.9800
C21 H21A 0.9800
C21 H21B 0.9800
C21 H21C 0.9800

loop_
_geom_torsion_atom_site_label_1
_geom_torsion_atom_site_label_2
_geom_torsion_atom_site_label_3
_geom_torsion_atom_site_label_4
_geom_torsion
C4 O1 C1 C15 -126.73(18)
C4 O1 C1 C16 114.38(18)
C4 O1 C1 C2 -2.9(2)
O1 C1 C2 C11 -129.53(17)
C15 C1 C2 C11 -12.4(3)
C16 C1 C2 C11 117.95(19)
O1 C1 C2 C3 -14.26(19)
C15 C1 C2 C3 102.89(19)
C16 C1 C2 C3 -126.78(17)
C11 C2 C3 C4 148.55(18)
C1 C2 C3 C4 24.78(19)
C11 C2 C3 C8 -86.5(2)
C1 C2 C3 C8 149.70(18)
C11 C2 C3 C9 33.6(2)
C1 C2 C3 C9 -90.14(19)
C1 O1 C4 C5 -160.25(19)
C1 O1 C4 C3 20.5(2)
C8 C3 C4 O1 -157.08(17)
C2 C3 C4 O1 -29.0(2)
C9 C3 C4 O1 80.4(2)
C8 C3 C4 C5 23.6(3)
C2 C3 C4 C5 151.7(2)
C9 C3 C4 C5 -98.9(2)
O1 C4 C5 C6 168.80(18)
C3 C4 C5 C6 -12.0(3)
O1 C4 C5 Cl1 -4.3(3)
C3 C4 C5 Cl1 174.88(15)
C4 C5 C6 O2 178.6(2)
Cl1 C5 C6 O2 -8.0(3)
C4 C5 C6 C7 -4.9(3)
Cl1 C5 C6 C7 168.50(14)
O2 C6 C7 C8 -174.4(2)
C5 C6 C7 C8 9.0(3)
C6 C7 C8 C3 3.8(3)
C4 C3 C8 C7 -18.9(3)
C2 C3 C8 C7 -138.6(2)
C9 C3 C8 C7 104.4(2)
C4 C3 C9 C10 -138.73(18)
C8 C3 C9 C10 96.5(2)
C2 C3 C9 C10 -29.6(2)
C3 C9 C10 C12 -165.4(2)
C3 C9 C10 C11 14.7(2)
C12 C10 C11 C2 -173.5(2)
C9 C10 C11 C2 6.4(2)
C3 C2 C11 C10 -25.2(2)
C1 C2 C11 C10 89.1(2)
C9 C10 C12 C13 -178.3(2)
C11 C10 C12 C13 1.6(4)
C9 C10 C12 C14 0.9(4)
C11 C10 C12 C14 -179.3(2)
O1 C1 C16 C17 -178.86(18)
C15 C1 C16 C17 66.4(2)
C2 C1 C16 C17 -66.0(2)
C1 C16 C17 C18 159.6(2)
C16 C17 C18 C19 135.4(3)
C17 C18 C19 C21 -2.1(5)
C17 C18 C19 C20 177.0(3)
